data_2232026
loop_
_publ_author_name
'Luo, Xuyang'
'Wu, Qiaolin'
'Mu, Ying'

_publ_section_related_literature
;
For background to titanocene complexes, see: Bochmann (2010); Lee <i>et
al.</i>(2001); Wu <i>et al.</i> (2006).
For potential applications in olefin polymerization, see:
Blais <i>et al.</i> (1998);
Wilson <i>et al.</i> (2008).
For Ti---O---Ti angles in related structures, see:
Ciruelous <i>et al.</i> (1993);
Varkey <i>et al.</i> (2001).
For the preparation, see:
Wu <i>et al.</i> (2007, 2010).
;
_publ_section_title
;
 Trichlorido-1\k^2^<i>Cl</i>,2\k<i>Cl</i>-(2,6-dimethylphenolato-2\k<i>O</i>)-\m-oxido-bis{1,2(\h^5^)-2,3,4,5-tetramethyl-1-[4-(trimethylsilyl)phenyl]cyclopentadienyl}dititanium(IV)
;
_journal_coeditor_code QM2025
_journal_issue 10
_journal_name_full 'Acta Crystallographica Section E'
_journal_page_first m1355
_journal_paper_doi 10.1107/S1600536811035306
_journal_volume 67
_journal_year 2011
_chemical_formula_iupac '[Ti2 (C8 H9 O) (C18 H25 Si)2 Cl3 O]'
_chemical_formula_sum 'C44 H59 Cl3 O2 Si2 Ti2'
_chemical_formula_weight 878.24
_chemical_name_systematic
;
Trichlorido-1\k^2^<i>Cl</i>,2\k<i>Cl</i>-(2,6-dimethylphenolato-2\k<i>O</i>)-
\m-oxido-bis{1,2(\h^5^)-2,3,4,5-tetramethyl-1-[4-
(trimethylsilyl)phenyl]cyclopentadienyl}dititanium(IV)
;
_space_group_IT_number 2
_symmetry_cell_setting triclinic
_symmetry_space_group_name_Hall '-P 1'
_symmetry_space_group_name_H-M 'P -1'
_atom_sites_solution_hydrogens geom
_atom_sites_solution_primary direct
_atom_sites_solution_secondary difmap
_audit_creation_method SHELXL-97
_cell_angle_alpha 104.19(3)
_cell_angle_beta 101.13(3)
_cell_angle_gamma 108.96(3)
_cell_formula_units_Z 2
_cell_length_a 11.405(2)
_cell_length_b 12.949(3)
_cell_length_c 18.132(4)
_cell_measurement_reflns_used 15652
_cell_measurement_temperature 293(2)
_cell_measurement_theta_max 27.4
_cell_measurement_theta_min 3.0
_cell_volume 2344.1(12)
_computing_cell_refinement 'XSCANS (Bruker, 1998)'
_computing_data_collection 'XSCANS (Bruker, 1998)'
_computing_data_reduction 'XSCANS (Bruker, 1998)'
_computing_molecular_graphics 'SHELXTL (Sheldrick, 2008)'
_computing_publication_material 'SHELXTL (Sheldrick, 2008)'
_computing_structure_refinement 'SHELXL97 (Sheldrick, 2008)'
_computing_structure_solution 'SHELXS97 (Sheldrick, 2008)'
_diffrn_ambient_temperature 293(2)
_diffrn_measured_fraction_theta_full 0.965
_diffrn_measured_fraction_theta_max 0.965
_diffrn_measurement_device_type 'Bruker P4'
_diffrn_measurement_method \w
_diffrn_radiation_monochromator graphite
_diffrn_radiation_source 'fine-focus sealed tube'
_diffrn_radiation_type MoK\a
_diffrn_radiation_wavelength 0.71073
_diffrn_reflns_av_R_equivalents 0.0392
_diffrn_reflns_av_sigmaI/netI 0.0556
_diffrn_reflns_limit_h_max 14
_diffrn_reflns_limit_h_min -14
_diffrn_reflns_limit_k_max 16
_diffrn_reflns_limit_k_min -15
_diffrn_reflns_limit_l_max 23
_diffrn_reflns_limit_l_min -23
_diffrn_reflns_number 22084
_diffrn_reflns_theta_full 27.48
_diffrn_reflns_theta_max 27.48
_diffrn_reflns_theta_min 3.12
_diffrn_standards_decay_% 0
_diffrn_standards_interval_count 0
_diffrn_standards_interval_time 0
_diffrn_standards_number 0
_exptl_absorpt_coefficient_mu 0.596
_exptl_absorpt_correction_T_max 0.925
_exptl_absorpt_correction_T_min 0.882
_exptl_absorpt_correction_type multi-scan
_exptl_absorpt_process_details
;
(SADABS; Bruker, 2001)
;
_exptl_crystal_colour red
_exptl_crystal_density_diffrn 1.244
_exptl_crystal_density_method 'not measured'
_exptl_crystal_description block
_exptl_crystal_F_000 924
_exptl_crystal_size_max 0.21
_exptl_crystal_size_mid 0.18
_exptl_crystal_size_min 0.13
_refine_diff_density_max 0.350
_refine_diff_density_min -0.388
_refine_ls_extinction_method none
_refine_ls_goodness_of_fit_ref 1.053
_refine_ls_hydrogen_treatment constr
_refine_ls_matrix_type full
_refine_ls_number_parameters 494
_refine_ls_number_reflns 10372
_refine_ls_number_restraints 6
_refine_ls_restrained_S_all 1.058
_refine_ls_R_factor_all 0.1022
_refine_ls_R_factor_gt 0.0571
_refine_ls_shift/su_max 0.003
_refine_ls_shift/su_mean 0.000
_refine_ls_structure_factor_coef Fsqd
_refine_ls_weighting_details 'calc w=1/[\s^2^(Fo^2^)+(0.1012P)^2^+0.0969P] where P=(Fo^2^+2Fc^2^)/3'
_refine_ls_weighting_scheme calc
_refine_ls_wR_factor_gt 0.1521
_refine_ls_wR_factor_ref 0.1875
_reflns_number_gt 6422
_reflns_number_total 10372
_reflns_threshold_expression I>2\s(I)
_cod_data_source_file qm2025.cif
_cod_data_source_block global
_cod_original_cell_volume 2344.2(8)
_cod_database_code 2232026

loop_
_symmetry_equiv_pos_as_xyz
'x, y, z'
'-x, -y, -z'

loop_
_atom_site_type_symbol
_atom_site_label
_atom_site_fract_x
_atom_site_fract_y
_atom_site_fract_z
_atom_site_U_iso_or_equiv
_atom_site_adp_type
_atom_site_calc_flag
_atom_site_refinement_flags
_atom_site_occupancy
_atom_site_symmetry_multiplicity
Ti Ti1 0.05505(6) 0.33102(5) 0.23000(4) 0.04577(18) Uani d . 1 1
Ti Ti2 -0.09126(5) 0.53445(5) 0.27494(4) 0.04253(17) Uani d . 1 1
Cl Cl1 -0.14294(10) 0.18775(9) 0.15420(7) 0.0745(3) Uani d . 1 1
Cl Cl2 0.02690(10) 0.68549(9) 0.38951(6) 0.0637(3) Uani d . 1 1
Cl Cl3 -0.23923(10) 0.42014(10) 0.31861(7) 0.0759(3) Uani d . 1 1
Si Si1 0.68227(11) 0.86972(10) 0.48153(7) 0.0659(3) Uani d . 1 1
Si Si2 0.44356(10) 0.96451(9) 0.15117(7) 0.0589(3) Uani d . 1 1
O O1 0.1325(2) 0.3496(2) 0.15419(15) 0.0550(6) Uani d . 1 1
O O2 0.0119(2) 0.45837(19) 0.25895(14) 0.0487(6) Uani d . 1 1
C C1 0.2305(3) 0.3869(3) 0.3443(2) 0.0522(9) Uani d . 1 1
C C2 0.1156(4) 0.3543(4) 0.3693(2) 0.0618(11) Uani d . 1 1
C C3 0.0423(4) 0.2359(4) 0.3271(3) 0.0688(12) Uani d . 1 1
C C4 0.1105(4) 0.1936(3) 0.2787(3) 0.0653(11) Uani d . 1 1
C C5 0.2272(4) 0.2861(3) 0.2893(2) 0.0558(9) Uani d . 1 1
C C6 0.3312(4) 0.2789(4) 0.2507(3) 0.0720(12) Uani d . 1 1
H H6A 0.3963 0.2665 0.2855 0.108 Uiso calc R 1 1
H H6B 0.3702 0.3498 0.2407 0.108 Uiso calc R 1 1
H H6C 0.2934 0.2156 0.2012 0.108 Uiso calc R 1 1
C C7 0.0699(5) 0.0681(3) 0.2272(4) 0.0976(18) Uani d . 1 1
H H7A 0.0913 0.0251 0.2601 0.146 Uiso calc R 1 1
H H7B 0.1148 0.0655 0.1876 0.146 Uiso calc R 1 1
H H7C -0.0221 0.0348 0.2015 0.146 Uiso calc R 1 1
C C8 -0.0843(4) 0.1661(5) 0.3372(3) 0.1008(19) Uani d . 1 1
H H8A -0.1519 0.1366 0.2876 0.151 Uiso calc R 1 1
H H8B -0.1056 0.2144 0.3772 0.151 Uiso calc R 1 1
H H8C -0.0762 0.1027 0.3532 0.151 Uiso calc R 1 1
C C9 0.0840(5) 0.4291(4) 0.4330(3) 0.0777(13) Uani d . 1 1
H H9A -0.0020 0.3881 0.4344 0.117 Uiso calc R 1 1
H H9B 0.0883 0.4987 0.4218 0.117 Uiso calc R 1 1
H H9C 0.1454 0.4485 0.4837 0.117 Uiso calc R 1 1
C C10 0.3386(3) 0.5025(3) 0.3761(2) 0.0500(8) Uani d . 1 1
C C11 0.4654(4) 0.5133(3) 0.4047(2) 0.0556(9) Uani d . 1 1
H H11 0.4821 0.4473 0.4030 0.067 Uiso calc R 1 1
C C12 0.5676(4) 0.6208(3) 0.4359(2) 0.0571(9) Uani d . 1 1
H H12 0.6517 0.6254 0.4546 0.069 Uiso calc R 1 1
C C13 0.5472(4) 0.7218(3) 0.4396(2) 0.0537(9) Uani d . 1 1
C C14 0.4199(4) 0.7100(3) 0.4123(3) 0.0656(11) Uani d . 1 1
H H14 0.4034 0.7764 0.4149 0.079 Uiso calc R 1 1
C C15 0.3171(4) 0.6046(3) 0.3816(3) 0.0660(11) Uani d . 1 1
H H15 0.2331 0.6008 0.3644 0.079 Uiso calc R 1 1
C C16 0.8427(5) 0.8595(5) 0.5069(4) 0.1062(19) Uani d . 1 1
H H16A 0.8548 0.8386 0.5543 0.159 Uiso calc R 1 1
H H16B 0.9100 0.9330 0.5160 0.159 Uiso calc R 1 1
H H16C 0.8463 0.8017 0.4637 0.159 Uiso calc R 1 1
C C17 0.6756(6) 0.9428(5) 0.4067(4) 0.122(2) Uani d . 1 1
H H17A 0.6121 0.8893 0.3575 0.183 Uiso calc R 1 1
H H17B 0.7592 0.9702 0.3982 0.183 Uiso calc R 1 1
H H17C 0.6520 1.0071 0.4252 0.183 Uiso calc R 1 1
C C18 0.6593(8) 0.9524(6) 0.5714(4) 0.148(3) Uani d U 1 1
H H18A 0.5775 0.9598 0.5578 0.223 Uiso calc R 1 1
H H18B 0.7283 1.0279 0.5937 0.223 Uiso calc R 1 1
H H18C 0.6602 0.9127 0.6097 0.223 Uiso calc R 1 1
C C19 0.2000(3) 0.3610(3) 0.1005(2) 0.0496(8) Uani d . 1 1
C C20 0.1831(4) 0.2629(4) 0.0395(2) 0.0652(10) Uani d . 1 1
C C21 0.2525(5) 0.2795(5) -0.0159(3) 0.0837(14) Uani d . 1 1
H H21 0.2455 0.2156 -0.0562 0.100 Uiso calc R 1 1
C C22 0.3295(5) 0.3874(6) -0.0114(3) 0.0886(16) Uani d . 1 1
H H22 0.3728 0.3968 -0.0494 0.106 Uiso calc R 1 1
C C23 0.3434(4) 0.4819(5) 0.0484(3) 0.0799(14) Uani d . 1 1
H H23 0.3970 0.5551 0.0509 0.096 Uiso calc R 1 1
C C24 0.2793(3) 0.4716(4) 0.1061(2) 0.0577(10) Uani d . 1 1
C C25 0.0946(5) 0.1436(4) 0.0317(3) 0.0923(16) Uani d . 1 1
H H25A 0.1290 0.1225 0.0758 0.139 Uiso calc R 1 1
H H25B 0.0882 0.0894 -0.0172 0.139 Uiso calc R 1 1
H H25C 0.0100 0.1424 0.0317 0.139 Uiso calc R 1 1
C C26 0.2967(4) 0.5758(3) 0.1735(3) 0.0739(12) Uani d . 1 1
H H26A 0.2133 0.5770 0.1745 0.111 Uiso calc R 1 1
H H26B 0.3485 0.6450 0.1658 0.111 Uiso calc R 1 1
H H26C 0.3394 0.5716 0.2232 0.111 Uiso calc R 1 1
C C27 -0.0665(3) 0.6388(3) 0.18409(19) 0.0402(7) Uani d . 1 1
C C28 -0.1364(3) 0.5201(3) 0.13894(19) 0.0422(7) Uani d . 1 1
C C29 -0.2573(3) 0.4833(3) 0.1562(2) 0.0491(8) Uani d . 1 1
C C30 -0.2621(3) 0.5808(3) 0.2104(2) 0.0505(8) Uani d . 1 1
C C31 -0.1453(3) 0.6770(3) 0.2277(2) 0.0455(8) Uani d . 1 1
C C32 -0.0959(4) 0.4467(3) 0.0796(2) 0.0544(9) Uani d . 1 1
H H32A -0.1357 0.4436 0.0270 0.082 Uiso calc R 1 1
H H32B -0.1230 0.3699 0.0826 0.082 Uiso calc R 1 1
H H32C -0.0032 0.4797 0.0914 0.082 Uiso calc R 1 1
C C33 -0.3632(4) 0.3654(3) 0.1195(3) 0.0721(12) Uani d . 1 1
H H33A -0.4095 0.3488 0.1569 0.108 Uiso calc R 1 1
H H33B -0.3263 0.3092 0.1054 0.108 Uiso calc R 1 1
H H33C -0.4218 0.3625 0.0725 0.108 Uiso calc R 1 1
C C34 -0.3748(4) 0.5838(4) 0.2402(3) 0.0738(12) Uani d . 1 1
H H34A -0.3436 0.6385 0.2931 0.111 Uiso calc R 1 1
H H34B -0.4238 0.5083 0.2409 0.111 Uiso calc R 1 1
H H34C -0.4293 0.6064 0.2057 0.111 Uiso calc R 1 1
C C35 -0.1170(4) 0.7988(3) 0.2744(3) 0.0642(11) Uani d . 1 1
H H35A -0.1381 0.8384 0.2387 0.096 Uiso calc R 1 1
H H35B -0.0265 0.8373 0.3039 0.096 Uiso calc R 1 1
H H35C -0.1681 0.7994 0.3107 0.096 Uiso calc R 1 1
C C36 0.0589(3) 0.7159(3) 0.17851(19) 0.0399(7) Uani d . 1 1
C C37 0.1668(3) 0.7828(3) 0.2441(2) 0.0536(9) Uani d . 1 1
H H37 0.1639 0.7793 0.2944 0.064 Uiso calc R 1 1
C C38 0.2798(4) 0.8555(3) 0.2350(2) 0.0582(10) Uani d . 1 1
H H38 0.3518 0.8981 0.2796 0.070 Uiso calc R 1 1
C C39 0.2891(3) 0.8669(3) 0.1625(2) 0.0487(8) Uani d . 1 1
C C40 0.1799(4) 0.7992(3) 0.0971(2) 0.0566(9) Uani d . 1 1
H H40 0.1826 0.8033 0.0469 0.068 Uiso calc R 1 1
C C41 0.0663(3) 0.7251(3) 0.1051(2) 0.0543(9) Uani d . 1 1
H H41 -0.0053 0.6813 0.0604 0.065 Uiso calc R 1 1
C C42 0.5400(4) 1.0825(4) 0.2478(3) 0.0798(13) Uani d . 1 1
H H42A 0.5715 1.0506 0.2860 0.120 Uiso calc R 1 1
H H42B 0.4860 1.1196 0.2668 0.120 Uiso calc R 1 1
H H42C 0.6122 1.1383 0.2403 0.120 Uiso calc R 1 1
C C43 0.3993(5) 1.0289(4) 0.0737(3) 0.0911(16) Uani d . 1 1
H H43A 0.3649 1.0845 0.0943 0.137 Uiso calc R 1 1
H H43B 0.3351 0.9688 0.0272 0.137 Uiso calc R 1 1
H H43C 0.4752 1.0664 0.0597 0.137 Uiso calc R 1 1
C C44 0.5408(5) 0.8797(4) 0.1237(4) 0.108(2) Uani d . 1 1
H H44A 0.6179 0.9285 0.1159 0.162 Uiso calc R 1 1
H H44B 0.4905 0.8162 0.0753 0.162 Uiso calc R 1 1
H H44C 0.5646 0.8505 0.1656 0.162 Uiso calc R 1 1

loop_
_atom_site_aniso_label
_atom_site_aniso_U_11
_atom_site_aniso_U_22
_atom_site_aniso_U_33
_atom_site_aniso_U_12
_atom_site_aniso_U_13
_atom_site_aniso_U_23
Ti1 0.0383(3) 0.0446(3) 0.0570(4) 0.0132(3) 0.0155(3) 0.0244(3)
Ti2 0.0357(3) 0.0491(3) 0.0466(4) 0.0152(3) 0.0168(3) 0.0206(3)
Cl1 0.0512(6) 0.0616(6) 0.0900(8) 0.0020(4) 0.0043(5) 0.0309(6)
Cl2 0.0685(6) 0.0677(6) 0.0489(5) 0.0243(5) 0.0161(5) 0.0136(5)
Cl3 0.0552(6) 0.0938(8) 0.0904(8) 0.0178(5) 0.0329(6) 0.0567(7)
Si1 0.0527(7) 0.0616(7) 0.0650(7) 0.0095(5) 0.0133(5) 0.0106(6)
Si2 0.0497(6) 0.0515(6) 0.0778(8) 0.0126(5) 0.0348(6) 0.0231(5)
O1 0.0539(15) 0.0548(14) 0.0638(16) 0.0224(12) 0.0264(13) 0.0237(12)
O2 0.0444(13) 0.0535(13) 0.0524(14) 0.0217(11) 0.0154(11) 0.0205(11)
C1 0.0423(19) 0.062(2) 0.058(2) 0.0214(16) 0.0140(17) 0.0290(19)
C2 0.046(2) 0.086(3) 0.067(3) 0.026(2) 0.0182(19) 0.049(2)
C3 0.048(2) 0.080(3) 0.089(3) 0.016(2) 0.018(2) 0.062(3)
C4 0.055(2) 0.055(2) 0.091(3) 0.0183(18) 0.011(2) 0.045(2)
C5 0.048(2) 0.052(2) 0.077(3) 0.0243(16) 0.0165(19) 0.032(2)
C6 0.057(3) 0.072(3) 0.096(3) 0.035(2) 0.024(2) 0.028(2)
C7 0.089(4) 0.051(2) 0.141(5) 0.017(2) 0.012(3) 0.044(3)
C8 0.058(3) 0.124(4) 0.121(4) 0.004(3) 0.022(3) 0.087(4)
C9 0.074(3) 0.120(4) 0.061(3) 0.047(3) 0.034(2) 0.044(3)
C10 0.0416(19) 0.056(2) 0.055(2) 0.0194(16) 0.0140(16) 0.0231(17)
C11 0.051(2) 0.058(2) 0.065(2) 0.0256(17) 0.0153(18) 0.0284(19)
C12 0.0403(19) 0.068(2) 0.059(2) 0.0185(17) 0.0087(17) 0.023(2)
C13 0.047(2) 0.058(2) 0.045(2) 0.0164(17) 0.0047(16) 0.0128(17)
C14 0.054(2) 0.049(2) 0.081(3) 0.0210(18) 0.005(2) 0.010(2)
C15 0.042(2) 0.062(2) 0.081(3) 0.0212(18) 0.001(2) 0.014(2)
C16 0.058(3) 0.121(4) 0.121(5) 0.017(3) 0.001(3) 0.051(4)
C17 0.103(5) 0.112(4) 0.169(7) 0.038(4) 0.037(4) 0.084(5)
C18 0.138(4) 0.143(4) 0.133(4) 0.039(3) 0.052(4) 0.006(3)
C19 0.0434(19) 0.059(2) 0.057(2) 0.0278(16) 0.0193(17) 0.0236(18)
C20 0.063(3) 0.082(3) 0.054(2) 0.040(2) 0.014(2) 0.016(2)
C21 0.072(3) 0.124(4) 0.064(3) 0.056(3) 0.024(2) 0.020(3)
C22 0.071(3) 0.155(5) 0.069(3) 0.058(4) 0.038(3) 0.055(4)
C23 0.051(2) 0.119(4) 0.102(4) 0.039(3) 0.037(3) 0.072(3)
C24 0.0408(19) 0.076(2) 0.077(3) 0.0314(18) 0.0240(19) 0.043(2)
C25 0.099(4) 0.065(3) 0.099(4) 0.030(3) 0.028(3) 0.007(3)
C26 0.056(3) 0.057(2) 0.114(4) 0.0227(19) 0.035(3) 0.028(2)
C27 0.0333(16) 0.0490(18) 0.0417(17) 0.0153(14) 0.0126(14) 0.0206(15)
C28 0.0367(17) 0.0458(17) 0.0424(18) 0.0133(14) 0.0109(14) 0.0161(15)
C29 0.0344(17) 0.0533(19) 0.052(2) 0.0083(15) 0.0074(15) 0.0214(17)
C30 0.0361(18) 0.065(2) 0.058(2) 0.0209(16) 0.0189(16) 0.0288(19)
C31 0.0392(18) 0.0526(19) 0.054(2) 0.0217(15) 0.0199(16) 0.0248(17)
C32 0.055(2) 0.052(2) 0.050(2) 0.0176(17) 0.0146(17) 0.0138(17)
C33 0.045(2) 0.068(2) 0.080(3) -0.0019(18) 0.008(2) 0.027(2)
C34 0.048(2) 0.093(3) 0.098(3) 0.033(2) 0.037(2) 0.044(3)
C35 0.068(3) 0.059(2) 0.084(3) 0.036(2) 0.038(2) 0.028(2)
C36 0.0364(16) 0.0409(16) 0.0453(18) 0.0153(13) 0.0171(14) 0.0154(14)
C37 0.049(2) 0.058(2) 0.047(2) 0.0098(16) 0.0198(17) 0.0171(17)
C38 0.044(2) 0.060(2) 0.054(2) 0.0027(16) 0.0172(17) 0.0139(18)
C39 0.049(2) 0.0415(17) 0.056(2) 0.0137(15) 0.0269(17) 0.0137(16)
C40 0.053(2) 0.063(2) 0.054(2) 0.0131(18) 0.0242(18) 0.0263(19)
C41 0.0428(19) 0.067(2) 0.046(2) 0.0119(17) 0.0115(16) 0.0209(18)
C42 0.064(3) 0.060(2) 0.103(4) 0.010(2) 0.025(3) 0.026(3)
C43 0.095(4) 0.088(3) 0.093(4) 0.017(3) 0.043(3) 0.048(3)
C44 0.100(4) 0.084(3) 0.171(6) 0.046(3) 0.092(4) 0.042(4)

loop_
_atom_type_symbol
_atom_type_description
_atom_type_scat_dispersion_real
_atom_type_scat_dispersion_imag
_atom_type_scat_source
C C 0.0033 0.0016 'International Tables Vol C Tables 4.2.6.8 and 6.1.1.4'
H H 0.0000 0.0000 'International Tables Vol C Tables 4.2.6.8 and 6.1.1.4'
O O 0.0106 0.0060 'International Tables Vol C Tables 4.2.6.8 and 6.1.1.4'
Si Si 0.0817 0.0704 'International Tables Vol C Tables 4.2.6.8 and 6.1.1.4'
Cl Cl 0.1484 0.1585 'International Tables Vol C Tables 4.2.6.8 and 6.1.1.4'
Ti Ti 0.2776 0.4457 'International Tables Vol C Tables 4.2.6.8 and 6.1.1.4'

loop_
_geom_angle_atom_site_label_1
_geom_angle_atom_site_label_2
_geom_angle_atom_site_label_3
_geom_angle
O1 Ti1 O2 105.50(11)
O1 Ti1 Cl1 100.53(10)
O2 Ti1 Cl1 101.71(9)
O1 Ti1 C1 103.29(12)
O2 Ti1 C1 97.86(13)
Cl1 Ti1 C1 143.69(9)
O1 Ti1 C5 87.20(13)
O2 Ti1 C5 132.54(13)
Cl1 Ti1 C5 121.02(10)
C1 Ti1 C5 35.03(13)
O1 Ti1 C4 107.17(15)
O2 Ti1 C4 142.97(14)
Cl1 Ti1 C4 89.04(10)
C1 Ti1 C4 57.92(14)
C5 Ti1 C4 34.71(13)
O1 Ti1 C3 141.30(15)
O2 Ti1 C3 110.16(15)
Cl1 Ti1 C3 86.69(11)
C1 Ti1 C3 57.78(13)
C5 Ti1 C3 57.58(14)
C4 Ti1 C3 34.43(15)
O1 Ti1 C2 138.44(13)
O2 Ti1 C2 86.50(13)
Cl1 Ti1 C2 116.07(10)
C1 Ti1 C2 35.15(12)
C5 Ti1 C2 57.90(14)
C4 Ti1 C2 57.31(16)
C3 Ti1 C2 34.19(14)
O2 Ti2 Cl3 103.14(8)
O2 Ti2 Cl2 104.50(9)
Cl3 Ti2 Cl2 100.73(6)
O2 Ti2 C29 110.69(13)
Cl3 Ti2 C29 88.59(9)
Cl2 Ti2 C29 140.43(10)
O2 Ti2 C28 88.37(11)
Cl3 Ti2 C28 120.73(9)
Cl2 Ti2 C28 132.64(8)
C29 Ti2 C28 35.13(11)
O2 Ti2 C27 101.71(11)
Cl3 Ti2 C27 143.82(9)
Cl2 Ti2 C27 98.01(9)
C29 Ti2 C27 58.00(11)
C28 Ti2 C27 34.73(11)
O2 Ti2 C30 144.44(12)
Cl3 Ti2 C30 87.46(9)
Cl2 Ti2 C30 106.69(10)
C29 Ti2 C30 34.75(13)
C28 Ti2 C30 57.77(12)
C27 Ti2 C30 57.46(11)
O2 Ti2 C31 136.29(11)
Cl3 Ti2 C31 117.28(9)
Cl2 Ti2 C31 84.51(9)
C29 Ti2 C31 57.56(12)
C28 Ti2 C31 57.68(12)
C27 Ti2 C31 34.76(11)
C30 Ti2 C31 34.11(11)
C18 Si1 C17 109.7(4)
C18 Si1 C16 109.5(3)
C17 Si1 C16 109.2(3)
C18 Si1 C13 108.6(3)
C17 Si1 C13 108.8(2)
C16 Si1 C13 110.9(2)
C44 Si2 C42 108.6(3)
C44 Si2 C43 111.7(3)
C42 Si2 C43 109.3(2)
C44 Si2 C39 109.29(19)
C42 Si2 C39 109.38(19)
C43 Si2 C39 108.5(2)
C19 O1 Ti1 174.5(2)
Ti2 O2 Ti1 157.02(14)
C5 C1 C2 107.7(3)
C5 C1 C10 126.2(3)
C2 C1 C10 125.9(4)
C5 C1 Ti1 72.8(2)
C2 C1 Ti1 74.2(2)
C10 C1 Ti1 123.1(2)
C3 C2 C1 107.3(4)
C3 C2 C9 125.8(4)
C1 C2 C9 126.7(4)
C3 C2 Ti1 72.3(2)
C1 C2 Ti1 70.7(2)
C9 C2 Ti1 126.0(3)
C2 C3 C4 108.8(3)
C2 C3 C8 124.7(5)
C4 C3 C8 126.4(4)
C2 C3 Ti1 73.5(2)
C4 C3 Ti1 72.4(2)
C8 C3 Ti1 123.2(3)
C3 C4 C5 108.3(4)
C3 C4 C7 126.1(4)
C5 C4 C7 125.5(4)
C3 C4 Ti1 73.2(2)
C5 C4 Ti1 72.3(2)
C7 C4 Ti1 123.1(3)
C4 C5 C1 107.8(4)
C4 C5 C6 126.2(4)
C1 C5 C6 125.9(3)
C4 C5 Ti1 73.0(2)
C1 C5 Ti1 72.2(2)
C6 C5 Ti1 121.5(3)
C5 C6 H6A 109.5
C5 C6 H6B 109.5
H6A C6 H6B 109.5
C5 C6 H6C 109.5
H6A C6 H6C 109.5
H6B C6 H6C 109.5
C4 C7 H7A 109.5
C4 C7 H7B 109.5
H7A C7 H7B 109.5
C4 C7 H7C 109.5
H7A C7 H7C 109.5
H7B C7 H7C 109.5
C3 C8 H8A 109.5
C3 C8 H8B 109.5
H8A C8 H8B 109.5
C3 C8 H8C 109.5
H8A C8 H8C 109.5
H8B C8 H8C 109.5
C2 C9 H9A 109.5
C2 C9 H9B 109.5
H9A C9 H9B 109.5
C2 C9 H9C 109.5
H9A C9 H9C 109.5
H9B C9 H9C 109.5
C11 C10 C15 117.6(3)
C11 C10 C1 120.3(3)
C15 C10 C1 122.0(3)
C10 C11 C12 121.2(3)
C10 C11 H11 119.4
C12 C11 H11 119.4
C11 C12 C13 121.4(3)
C11 C12 H12 119.3
C13 C12 H12 119.3
C14 C13 C12 116.8(3)
C14 C13 Si1 120.1(3)
C12 C13 Si1 123.1(3)
C15 C14 C13 122.8(4)
C15 C14 H14 118.6
C13 C14 H14 118.6
C14 C15 C10 120.2(4)
C14 C15 H15 119.9
C10 C15 H15 119.9
Si1 C16 H16A 109.5
Si1 C16 H16B 109.5
H16A C16 H16B 109.5
Si1 C16 H16C 109.5
H16A C16 H16C 109.5
H16B C16 H16C 109.5
Si1 C17 H17A 109.5
Si1 C17 H17B 109.5
H17A C17 H17B 109.5
Si1 C17 H17C 109.5
H17A C17 H17C 109.5
H17B C17 H17C 109.5
Si1 C18 H18A 109.5
Si1 C18 H18B 109.5
H18A C18 H18B 109.5
Si1 C18 H18C 109.5
H18A C18 H18C 109.5
H18B C18 H18C 109.5
O1 C19 C24 118.4(3)
O1 C19 C20 119.4(3)
C24 C19 C20 122.1(4)
C19 C20 C21 117.3(4)
C19 C20 C25 122.3(4)
C21 C20 C25 120.4(4)
C22 C21 C20 121.2(5)
C22 C21 H21 119.4
C20 C21 H21 119.4
C21 C22 C23 120.2(4)
C21 C22 H22 119.9
C23 C22 H22 119.9
C22 C23 C24 121.6(5)
C22 C23 H23 119.2
C24 C23 H23 119.2
C19 C24 C23 117.6(4)
C19 C24 C26 120.6(3)
C23 C24 C26 121.8(4)
C20 C25 H25A 109.5
C20 C25 H25B 109.5
H25A C25 H25B 109.5
C20 C25 H25C 109.5
H25A C25 H25C 109.5
H25B C25 H25C 109.5
C24 C26 H26A 109.5
C24 C26 H26B 109.5
H26A C26 H26B 109.5
C24 C26 H26C 109.5
H26A C26 H26C 109.5
H26B C26 H26C 109.5
C28 C27 C31 108.2(3)
C28 C27 C36 126.1(3)
C31 C27 C36 125.1(3)
C28 C27 Ti2 72.31(17)
C31 C27 Ti2 74.09(18)
C36 C27 Ti2 126.2(2)
C27 C28 C29 107.8(3)
C27 C28 C32 126.7(3)
C29 C28 C32 125.4(3)
C27 C28 Ti2 72.96(18)
C29 C28 Ti2 72.18(19)
C32 C28 Ti2 123.3(2)
C30 C29 C28 107.8(3)
C30 C29 C33 126.1(3)
C28 C29 C33 125.9(4)
C30 C29 Ti2 74.1(2)
C28 C29 Ti2 72.69(19)
C33 C29 Ti2 122.1(3)
C31 C30 C29 108.5(3)
C31 C30 C34 125.3(4)
C29 C30 C34 126.1(3)
C31 C30 Ti2 73.58(19)
C29 C30 Ti2 71.2(2)
C34 C30 Ti2 124.2(3)
C30 C31 C27 107.6(3)
C30 C31 C35 125.8(3)
C27 C31 C35 126.1(3)
C30 C31 Ti2 72.31(19)
C27 C31 Ti2 71.15(18)
C35 C31 Ti2 128.0(3)
C28 C32 H32A 109.5
C28 C32 H32B 109.5
H32A C32 H32B 109.5
C28 C32 H32C 109.5
H32A C32 H32C 109.5
H32B C32 H32C 109.5
C29 C33 H33A 109.5
C29 C33 H33B 109.5
H33A C33 H33B 109.5
C29 C33 H33C 109.5
H33A C33 H33C 109.5
H33B C33 H33C 109.5
C30 C34 H34A 109.5
C30 C34 H34B 109.5
H34A C34 H34B 109.5
C30 C34 H34C 109.5
H34A C34 H34C 109.5
H34B C34 H34C 109.5
C31 C35 H35A 109.5
C31 C35 H35B 109.5
H35A C35 H35B 109.5
C31 C35 H35C 109.5
H35A C35 H35C 109.5
H35B C35 H35C 109.5
C41 C36 C37 118.2(3)
C41 C36 C27 118.7(3)
C37 C36 C27 123.1(3)
C36 C37 C38 120.1(3)
C36 C37 H37 119.9
C38 C37 H37 119.9
C39 C38 C37 122.7(4)
C39 C38 H38 118.6
C37 C38 H38 118.6
C38 C39 C40 116.5(3)
C38 C39 Si2 122.1(3)
C40 C39 Si2 121.4(3)
C39 C40 C41 121.5(3)
C39 C40 H40 119.3
C41 C40 H40 119.3
C36 C41 C40 121.0(3)
C36 C41 H41 119.5
C40 C41 H41 119.5
Si2 C42 H42A 109.5
Si2 C42 H42B 109.5
H42A C42 H42B 109.5
Si2 C42 H42C 109.5
H42A C42 H42C 109.5
H42B C42 H42C 109.5
Si2 C43 H43A 109.5
Si2 C43 H43B 109.5
H43A C43 H43B 109.5
Si2 C43 H43C 109.5
H43A C43 H43C 109.5
H43B C43 H43C 109.5
Si2 C44 H44A 109.5
Si2 C44 H44B 109.5
H44A C44 H44B 109.5
Si2 C44 H44C 109.5
H44A C44 H44C 109.5
H44B C44 H44C 109.5

loop_
_geom_bond_atom_site_label_1
_geom_bond_atom_site_label_2
_geom_bond_distance
Ti1 O1 1.794(2)
Ti1 O2 1.855(2)
Ti1 Cl1 2.2933(17)
Ti1 C1 2.355(4)
Ti1 C5 2.363(4)
Ti1 C4 2.373(4)
Ti1 C3 2.384(4)
Ti1 C2 2.401(4)
Ti2 O2 1.784(2)
Ti2 Cl3 2.2655(13)
Ti2 Cl2 2.2741(17)
Ti2 C29 2.361(4)
Ti2 C28 2.367(3)
Ti2 C27 2.376(3)
Ti2 C30 2.398(4)
Ti2 C31 2.414(3)
Si1 C18 1.833(7)
Si1 C17 1.839(6)
Si1 C16 1.854(5)
Si1 C13 1.880(4)
Si2 C44 1.850(5)
Si2 C42 1.862(5)
Si2 C43 1.871(5)
Si2 C39 1.887(3)
O1 C19 1.360(4)
C1 C5 1.420(5)
C1 C2 1.436(5)
C1 C10 1.482(5)
C2 C3 1.407(6)
C2 C9 1.497(6)
C3 C4 1.408(6)
C3 C8 1.507(5)
C4 C5 1.413(5)
C4 C7 1.525(6)
C5 C6 1.505(6)
C6 H6A 0.9600
C6 H6B 0.9600
C6 H6C 0.9600
C7 H7A 0.9600
C7 H7B 0.9600
C7 H7C 0.9600
C8 H8A 0.9600
C8 H8B 0.9600
C8 H8C 0.9600
C9 H9A 0.9600
C9 H9B 0.9600
C9 H9C 0.9600
C10 C11 1.386(5)
C10 C15 1.405(5)
C11 C12 1.387(5)
C11 H11 0.9300
C12 C13 1.389(5)
C12 H12 0.9300
C13 C14 1.384(5)
C14 C15 1.372(5)
C14 H14 0.9300
C15 H15 0.9300
C16 H16A 0.9600
C16 H16B 0.9600
C16 H16C 0.9600
C17 H17A 0.9600
C17 H17B 0.9600
C17 H17C 0.9600
C18 H18A 0.9600
C18 H18B 0.9600
C18 H18C 0.9600
C19 C24 1.389(5)
C19 C20 1.395(5)
C20 C21 1.408(6)
C20 C25 1.500(6)
C21 C22 1.361(7)
C21 H21 0.9300
C22 C23 1.362(7)
C22 H22 0.9300
C23 C24 1.396(6)
C23 H23 0.9300
C24 C26 1.509(6)
C25 H25A 0.9600
C25 H25B 0.9600
C25 H25C 0.9600
C26 H26A 0.9600
C26 H26B 0.9600
C26 H26C 0.9600
C27 C28 1.416(4)
C27 C31 1.431(4)
C27 C36 1.493(4)
C28 C29 1.427(4)
C28 C32 1.500(5)
C29 C30 1.422(5)
C29 C33 1.492(5)
C30 C31 1.412(5)
C30 C34 1.495(5)
C31 C35 1.490(5)
C32 H32A 0.9600
C32 H32B 0.9600
C32 H32C 0.9600
C33 H33A 0.9600
C33 H33B 0.9600
C33 H33C 0.9600
C34 H34A 0.9600
C34 H34B 0.9600
C34 H34C 0.9600
C35 H35A 0.9600
C35 H35B 0.9600
C35 H35C 0.9600
C36 C41 1.381(4)
C36 C37 1.384(5)
C37 C38 1.395(5)
C37 H37 0.9300
C38 C39 1.378(5)
C38 H38 0.9300
C39 C40 1.392(5)
C40 C41 1.397(5)
C40 H40 0.9300
C41 H41 0.9300
C42 H42A 0.9600
C42 H42B 0.9600
C42 H42C 0.9600
C43 H43A 0.9600
C43 H43B 0.9600
C43 H43C 0.9600
C44 H44A 0.9600
C44 H44B 0.9600
C44 H44C 0.9600
